data_4305316
loop_
_publ_author_name
'Meenakshi Ghosh'
'Stephen Sproules'
'Thomas Weyherm\"uller'
'Karl Wieghardt'

_publ_section_title
;
(\a-Diimine)chromium Complexes: Molecular and Electronic Structures; A
Combined Experimental and Density Functional Theoretical Study
;
_journal_name_full 'Inorganic Chemistry'
_journal_page_first 5963
_journal_page_last 5970
_journal_paper_doi 10.1021/ic800290s
_journal_volume 47
_journal_year 2008
_chemical_formula_sum 'C38 H54 Cr N2 O4'
_chemical_formula_weight 654.83
_chemical_name_systematic
; 
 ? 
;
_space_group_IT_number 15
_symmetry_cell_setting monoclinic
_symmetry_space_group_name_Hall '-C 2yc'
_symmetry_space_group_name_H-M 'C 1 2/c 1'
_atom_sites_solution_hydrogens geom
_atom_sites_solution_primary direct
_atom_sites_solution_secondary difmap
_audit_creation_method SHELXL-97
_cell_angle_alpha 90.00
_cell_angle_beta 90.743(7)
_cell_angle_gamma 90.00
_cell_formula_units_Z 8
_cell_length_a 21.835(2)
_cell_length_b 12.5567(10)
_cell_length_c 27.350(2)
_cell_measurement_temperature 100(2)
_cell_volume 7498.1(11)
_computing_cell_refinement 'Bruker AXS Collect Software'
_computing_data_collection 'Bruker AXS Collect Software'
_computing_data_reduction 'Bruker AXS Collect Software'
_computing_structure_refinement 'SHELXL-97 (Sheldrick, 1997)'
_computing_structure_solution 'SHELXS-97 (Sheldrick, 1990)'
_diffrn_ambient_temperature 100(2)
_diffrn_measured_fraction_theta_full 0.991
_diffrn_measured_fraction_theta_max 0.991
_diffrn_measurement_device_type 'Bruker-Nonius KappaCCD'
_diffrn_measurement_method "'2833 images at 0.3 deg. stepwise rotation in omega and phi, 36 sec./frame"
_diffrn_radiation_monochromator graphite
_diffrn_radiation_source 'rotating anode'
_diffrn_radiation_type MoK\a
_diffrn_radiation_wavelength 0.71073
_diffrn_reflns_av_R_equivalents 0.0938
_diffrn_reflns_av_sigmaI/netI 0.0740
_diffrn_reflns_limit_h_max 28
_diffrn_reflns_limit_h_min -28
_diffrn_reflns_limit_k_max 16
_diffrn_reflns_limit_k_min -16
_diffrn_reflns_limit_l_max 35
_diffrn_reflns_limit_l_min -34
_diffrn_reflns_number 55245
_diffrn_reflns_theta_full 27.50
_diffrn_reflns_theta_max 27.50
_diffrn_reflns_theta_min 2.91
_exptl_absorpt_coefficient_mu 0.344
_exptl_absorpt_correction_T_max 0.9473
_exptl_absorpt_correction_T_min 0.8229
_exptl_absorpt_correction_type multi-scan
_exptl_crystal_colour orange-brown
_exptl_crystal_density_diffrn 1.160
_exptl_crystal_density_method 'not measured'
_exptl_crystal_description 'transparent parallelepiped'
_exptl_crystal_F_000 2816
_exptl_crystal_size_max 0.31
_exptl_crystal_size_mid 0.08
_exptl_crystal_size_min 0.06
_refine_diff_density_max 0.297
_refine_diff_density_min -0.461
_refine_diff_density_rms 0.056
_refine_ls_extinction_method none
_refine_ls_goodness_of_fit_ref 1.022
_refine_ls_hydrogen_treatment constr
_refine_ls_matrix_type full
_refine_ls_number_parameters 420
_refine_ls_number_reflns 8549
_refine_ls_number_restraints 0
_refine_ls_restrained_S_all 1.022
_refine_ls_R_factor_all 0.0932
_refine_ls_R_factor_gt 0.0562
_refine_ls_shift/su_max 0.002
_refine_ls_shift/su_mean 0.000
_refine_ls_structure_factor_coef Fsqd
_refine_ls_weighting_details 'calc w=1/[\s^2^(Fo^2^)+(0.0305P)^2^+12.6930P] where P=(Fo^2^+2Fc^2^)/3'
_refine_ls_weighting_scheme calc
_refine_ls_wR_factor_gt 0.0950
_refine_ls_wR_factor_ref 0.1095
_reflns_number_gt 6022
_reflns_number_total 8549
_reflns_threshold_expression >2sigma(I)
_cod_data_source_file ic800290s-file001_2.cif
_cod_data_source_block 2
_cod_depositor_comments
;
The following automatic conversions were performed:
'_exptl_absorpt_correction_type' value 'Multi-Scan' changed to
'multi-scan' according to
'/home/saulius/struct/CIF-dictionaries/cif_core.dic' dictionary named
'cif_core.dic' version 2.4.1 from 2010-06-29.

Automatic conversion script
Id: cif_fix_enum 1527 2010-12-29 10:47:43Z saulius 
;
_cod_database_code 4305316

loop_
_symmetry_equiv_pos_as_xyz
'x, y, z'
'-x, y, -z+1/2'
'x+1/2, y+1/2, z'
'-x+1/2, y+1/2, -z+1/2'
'-x, -y, -z'
'x, -y, z-1/2'
'-x+1/2, -y+1/2, -z'
'x+1/2, -y+1/2, z-1/2'

loop_
_atom_site_label
_atom_site_type_symbol
_atom_site_fract_x
_atom_site_fract_y
_atom_site_fract_z
_atom_site_U_iso_or_equiv
_atom_site_adp_type
_atom_site_occupancy
_atom_site_symmetry_multiplicity
_atom_site_calc_flag
_atom_site_refinement_flags
_atom_site_disorder_assembly
_atom_site_disorder_group
Cr1 Cr 0.359017(15) 0.88274(3) 0.598281(12) 0.01902(9) Uani 1 1 d . . .
N1 N 0.33380(8) 1.01108(14) 0.63602(6) 0.0202(4) Uani 1 1 d . . .
C2 C 0.32144(9) 0.98909(17) 0.68331(8) 0.0230(5) Uani 1 1 d . . .
C3 C 0.30983(9) 0.88003(18) 0.69327(8) 0.0227(4) Uani 1 1 d . . .
N4 N 0.31536(8) 0.81368(14) 0.65443(6) 0.0201(4) Uani 1 1 d . . .
C5 C 0.28728(10) 0.70981(17) 0.65514(8) 0.0220(5) Uani 1 1 d . . .
C6 C 0.32277(10) 0.61763(18) 0.66407(7) 0.0241(4) Uani 1 1 d . . .
C7 C 0.29368(11) 0.51825(18) 0.66066(8) 0.0280(5) Uani 1 1 d . . .
H7 H 0.3169 0.4552 0.6661 0.034 Uiso 1 1 calc R . .
C8 C 0.23161(11) 0.51027(19) 0.64944(8) 0.0309(5) Uani 1 1 d . . .
H8 H 0.2129 0.4422 0.6466 0.037 Uiso 1 1 calc R . .
C9 C 0.19704(11) 0.60136(19) 0.64233(8) 0.0299(5) Uani 1 1 d . . .
H9 H 0.1545 0.5950 0.6354 0.036 Uiso 1 1 calc R . .
C10 C 0.22354(10) 0.70270(18) 0.64522(8) 0.0260(5) Uani 1 1 d . . .
C11 C 0.33554(9) 1.11952(17) 0.61836(7) 0.0217(4) Uani 1 1 d . . .
C12 C 0.28185(10) 1.16293(17) 0.59674(8) 0.0232(5) Uani 1 1 d . . .
C13 C 0.28511(11) 1.26509(18) 0.57626(8) 0.0296(5) Uani 1 1 d . . .
H13 H 0.2495 1.2956 0.5617 0.035 Uiso 1 1 calc R . .
C14 C 0.33947(12) 1.32253(18) 0.57688(9) 0.0319(5) Uani 1 1 d . . .
H14 H 0.3411 1.3912 0.5623 0.038 Uiso 1 1 calc R . .
C15 C 0.39126(11) 1.27936(18) 0.59875(8) 0.0299(5) Uani 1 1 d . . .
H15 H 0.4282 1.3194 0.5992 0.036 Uiso 1 1 calc R . .
C16 C 0.39064(10) 1.17787(17) 0.62030(8) 0.0245(5) Uani 1 1 d . . .
C17 C 0.31963(11) 1.07258(18) 0.72290(8) 0.0304(5) Uani 1 1 d . . .
H17A H 0.3561 1.0659 0.7440 0.046 Uiso 1 1 calc R . .
H17B H 0.2828 1.0626 0.7425 0.046 Uiso 1 1 calc R . .
H17C H 0.3188 1.1435 0.7080 0.046 Uiso 1 1 calc R . .
C18 C 0.29027(11) 0.84420(19) 0.74305(8) 0.0297(5) Uani 1 1 d . . .
H18A H 0.2773 0.7696 0.7415 0.044 Uiso 1 1 calc R . .
H18B H 0.2561 0.8884 0.7540 0.044 Uiso 1 1 calc R . .
H18C H 0.3247 0.8513 0.7662 0.044 Uiso 1 1 calc R . .
C19 C 0.39015(10) 0.62405(18) 0.67910(8) 0.0282(5) Uani 1 1 d . . .
H19 H 0.4060 0.6950 0.6685 0.034 Uiso 1 1 calc R . .
C20 C 0.42982(11) 0.5383(2) 0.65560(10) 0.0372(6) Uani 1 1 d . . .
H20A H 0.4201 0.4688 0.6698 0.056 Uiso 1 1 calc R . .
H20B H 0.4732 0.5546 0.6616 0.056 Uiso 1 1 calc R . .
H20C H 0.4217 0.5366 0.6203 0.056 Uiso 1 1 calc R . .
C21 C 0.39728(12) 0.6174(2) 0.73551(9) 0.0435(6) Uani 1 1 d . . .
H21A H 0.3747 0.6761 0.7506 0.065 Uiso 1 1 calc R . .
H21B H 0.4407 0.6228 0.7446 0.065 Uiso 1 1 calc R . .
H21C H 0.3809 0.5493 0.7470 0.065 Uiso 1 1 calc R . .
C22 C 0.18330(11) 0.8007(2) 0.63815(9) 0.0335(6) Uani 1 1 d . . .
H22 H 0.2108 0.8644 0.6369 0.040 Uiso 1 1 calc R . .
C23 C 0.14020(12) 0.8151(2) 0.68201(11) 0.0459(7) Uani 1 1 d . . .
H23A H 0.1123 0.7541 0.6838 0.069 Uiso 1 1 calc R . .
H23B H 0.1164 0.8806 0.6777 0.069 Uiso 1 1 calc R . .
H23C H 0.1646 0.8196 0.7123 0.069 Uiso 1 1 calc R . .
C24 C 0.14631(11) 0.7968(2) 0.59014(10) 0.0427(7) Uani 1 1 d . . .
H24A H 0.1741 0.7849 0.5628 0.064 Uiso 1 1 calc R . .
H24B H 0.1247 0.8644 0.5854 0.064 Uiso 1 1 calc R . .
H24C H 0.1165 0.7385 0.5915 0.064 Uiso 1 1 calc R . .
C25 C 0.22110(10) 1.10298(19) 0.59735(8) 0.0267(5) Uani 1 1 d . . .
H25 H 0.2307 1.0251 0.5972 0.032 Uiso 1 1 calc R . .
C26 C 0.18005(11) 1.1256(2) 0.55266(9) 0.0371(6) Uani 1 1 d . . .
H26A H 0.1645 1.1987 0.5544 0.056 Uiso 1 1 calc R . .
H26B H 0.1455 1.0757 0.5522 0.056 Uiso 1 1 calc R . .
H26C H 0.2038 1.1168 0.5228 0.056 Uiso 1 1 calc R . .
C27 C 0.18589(11) 1.1266(2) 0.64449(9) 0.0409(6) Uani 1 1 d . . .
H27A H 0.2106 1.1044 0.6729 0.061 Uiso 1 1 calc R . .
H27B H 0.1471 1.0874 0.6440 0.061 Uiso 1 1 calc R . .
H27C H 0.1776 1.2032 0.6466 0.061 Uiso 1 1 calc R . .
C28 C 0.44834(10) 1.13708(19) 0.64607(9) 0.0295(5) Uani 1 1 d . . .
H28 H 0.4389 1.0658 0.6605 0.035 Uiso 1 1 calc R . .
C29 C 0.50165(10) 1.1231(2) 0.61054(10) 0.0370(6) Uani 1 1 d . . .
H29A H 0.4907 1.0693 0.5860 0.055 Uiso 1 1 calc R . .
H29B H 0.5383 1.1000 0.6287 0.055 Uiso 1 1 calc R . .
H29C H 0.5099 1.1910 0.5943 0.055 Uiso 1 1 calc R . .
C30 C 0.46761(12) 1.2122(2) 0.68817(10) 0.0420(7) Uani 1 1 d . . .
H30A H 0.5021 1.1808 0.7064 0.063 Uiso 1 1 calc R . .
H30B H 0.4330 1.2224 0.7102 0.063 Uiso 1 1 calc R . .
H30C H 0.4799 1.2812 0.6747 0.063 Uiso 1 1 calc R . .
O31 O 0.28801(6) 0.87661(12) 0.55253(5) 0.0211(3) Uani 1 1 d . . .
C32 C 0.28309(10) 0.91861(17) 0.50964(8) 0.0226(5) Uani 1 1 d . . .
C33 C 0.32688(10) 0.98531(18) 0.48875(8) 0.0258(5) Uani 1 1 d . . .
H33 H 0.3174 1.0159 0.4578 0.031 Uiso 1 1 calc R . .
C34 C 0.38351(10) 1.01017(17) 0.51003(8) 0.0234(5) Uani 1 1 d . . .
O35 O 0.40401(6) 0.97141(12) 0.55048(5) 0.0234(3) Uani 1 1 d . . .
C36 C 0.42461(11) 1.08968(19) 0.48479(9) 0.0303(5) Uani 1 1 d . . .
H36A H 0.4247 1.1569 0.5030 0.045 Uiso 1 1 calc R . .
H36B H 0.4094 1.1022 0.4514 0.045 Uiso 1 1 calc R . .
H36C H 0.4664 1.0614 0.4836 0.045 Uiso 1 1 calc R . .
C37 C 0.22536(10) 0.89293(19) 0.48082(8) 0.0273(5) Uani 1 1 d . . .
H37A H 0.2239 0.8163 0.4740 0.041 Uiso 1 1 calc R . .
H37B H 0.2253 0.9325 0.4499 0.041 Uiso 1 1 calc R . .
H37C H 0.1895 0.9134 0.4999 0.041 Uiso 1 1 calc R . .
O41 O 0.43589(6) 0.88046(12) 0.63925(5) 0.0230(3) Uani 1 1 d . . .
C42 C 0.48563(10) 0.83039(18) 0.63068(8) 0.0262(5) Uani 1 1 d . . .
C43 C 0.49325(10) 0.75653(18) 0.59291(9) 0.0282(5) Uani 1 1 d . . .
H43 H 0.5331 0.7288 0.5877 0.034 Uiso 1 1 calc R . .
C44 C 0.44550(10) 0.72102(18) 0.56225(8) 0.0269(5) Uani 1 1 d . . .
O45 O 0.38996(7) 0.75234(12) 0.56421(5) 0.0245(3) Uani 1 1 d . . .
C46 C 0.45886(12) 0.6378(2) 0.52351(10) 0.0397(6) Uani 1 1 d . . .
H46A H 0.4281 0.5810 0.5250 0.060 Uiso 1 1 calc R . .
H46B H 0.4997 0.6076 0.5294 0.060 Uiso 1 1 calc R . .
H46C H 0.4574 0.6710 0.4911 0.060 Uiso 1 1 calc R . .
C47 C 0.53832(11) 0.8525(2) 0.66602(10) 0.0369(6) Uani 1 1 d . . .
H47A H 0.5411 0.9292 0.6722 0.055 Uiso 1 1 calc R . .
H47B H 0.5767 0.8274 0.6518 0.055 Uiso 1 1 calc R . .
H47C H 0.5312 0.8150 0.6969 0.055 Uiso 1 1 calc R . .

loop_
_atom_site_aniso_label
_atom_site_aniso_U_11
_atom_site_aniso_U_22
_atom_site_aniso_U_33
_atom_site_aniso_U_23
_atom_site_aniso_U_13
_atom_site_aniso_U_12
Cr1 0.01788(16) 0.02096(17) 0.01828(17) 0.00070(15) 0.00243(12) -0.00076(14)
N1 0.0188(8) 0.0221(9) 0.0197(9) 0.0004(7) -0.0003(7) -0.0012(7)
C2 0.0203(10) 0.0259(11) 0.0229(11) -0.0002(9) 0.0024(9) 0.0014(9)
C3 0.0238(10) 0.0252(11) 0.0192(10) 0.0007(9) 0.0037(8) 0.0005(9)
N4 0.0206(9) 0.0201(9) 0.0196(9) 0.0010(7) 0.0027(7) -0.0014(7)
C5 0.0259(11) 0.0229(11) 0.0173(11) 0.0016(9) 0.0044(9) -0.0043(9)
C6 0.0313(11) 0.0247(11) 0.0165(10) 0.0014(9) 0.0055(9) -0.0029(10)
C7 0.0369(13) 0.0255(12) 0.0219(12) 0.0016(9) 0.0076(10) -0.0033(10)
C8 0.0437(14) 0.0274(12) 0.0218(12) -0.0002(10) 0.0079(10) -0.0117(11)
C9 0.0290(12) 0.0375(14) 0.0232(12) 0.0022(10) 0.0031(9) -0.0126(10)
C10 0.0260(11) 0.0307(12) 0.0214(11) 0.0036(9) 0.0038(9) -0.0046(9)
C11 0.0267(10) 0.0202(10) 0.0184(10) -0.0014(9) 0.0027(8) -0.0006(9)
C12 0.0289(11) 0.0216(11) 0.0190(11) -0.0023(9) 0.0025(9) 0.0028(9)
C13 0.0371(13) 0.0268(12) 0.0247(12) 0.0000(10) -0.0044(10) 0.0066(10)
C14 0.0490(15) 0.0189(11) 0.0279(13) 0.0006(10) 0.0011(11) 0.0000(10)
C15 0.0381(13) 0.0251(12) 0.0264(12) -0.0016(10) 0.0013(10) -0.0076(10)
C16 0.0301(12) 0.0228(11) 0.0205(11) -0.0024(9) 0.0005(9) -0.0013(9)
C17 0.0413(14) 0.0279(12) 0.0220(12) -0.0029(10) 0.0053(10) -0.0008(10)
C18 0.0384(13) 0.0295(12) 0.0212(12) 0.0016(10) 0.0064(10) -0.0022(10)
C19 0.0284(11) 0.0238(11) 0.0325(13) 0.0030(10) 0.0030(10) 0.0009(10)
C20 0.0352(13) 0.0306(13) 0.0459(16) 0.0014(12) 0.0063(12) 0.0037(11)
C21 0.0353(14) 0.0583(18) 0.0368(15) -0.0029(14) -0.0048(11) 0.0058(13)
C22 0.0254(12) 0.0352(13) 0.0399(14) 0.0080(11) 0.0017(10) -0.0024(10)
C23 0.0348(14) 0.0528(17) 0.0503(17) 0.0001(14) 0.0070(13) 0.0066(13)
C24 0.0268(13) 0.0542(17) 0.0472(16) 0.0177(14) -0.0005(12) -0.0057(12)
C25 0.0239(11) 0.0293(12) 0.0270(12) 0.0002(10) 0.0006(9) 0.0045(9)
C26 0.0317(12) 0.0437(15) 0.0359(14) 0.0034(12) -0.0055(11) 0.0026(12)
C27 0.0318(13) 0.0541(17) 0.0371(15) -0.0060(13) 0.0083(11) 0.0033(13)
C28 0.0289(12) 0.0283(12) 0.0313(13) 0.0028(10) -0.0043(10) -0.0057(10)
C29 0.0244(11) 0.0419(14) 0.0446(15) 0.0006(13) -0.0006(11) -0.0066(11)
C30 0.0405(15) 0.0480(16) 0.0372(15) -0.0024(13) -0.0096(12) -0.0085(13)
O31 0.0211(7) 0.0245(8) 0.0178(7) 0.0009(6) 0.0017(6) -0.0007(6)
C32 0.0253(11) 0.0217(11) 0.0209(11) -0.0024(9) 0.0021(9) 0.0023(9)
C33 0.0294(12) 0.0264(12) 0.0218(11) 0.0040(9) 0.0033(9) -0.0001(9)
C34 0.0278(11) 0.0227(11) 0.0199(11) -0.0002(9) 0.0078(9) 0.0020(9)
O35 0.0217(7) 0.0270(8) 0.0217(8) 0.0027(6) 0.0029(6) -0.0021(6)
C36 0.0294(12) 0.0328(13) 0.0287(13) 0.0071(10) 0.0066(10) -0.0035(10)
C37 0.0281(11) 0.0300(12) 0.0238(11) 0.0011(10) -0.0022(9) -0.0020(10)
O41 0.0202(7) 0.0245(8) 0.0244(8) 0.0023(7) 0.0003(6) 0.0003(6)
C42 0.0218(11) 0.0276(12) 0.0291(12) 0.0090(10) 0.0030(9) 0.0003(9)
C43 0.0233(11) 0.0299(12) 0.0316(13) 0.0055(10) 0.0059(10) 0.0051(10)
C44 0.0286(12) 0.0255(12) 0.0268(12) 0.0033(9) 0.0093(10) 0.0040(9)
O45 0.0233(7) 0.0258(8) 0.0245(8) -0.0016(7) 0.0026(6) 0.0019(6)
C46 0.0394(14) 0.0417(15) 0.0381(15) -0.0076(12) 0.0078(12) 0.0106(12)
C47 0.0261(12) 0.0423(15) 0.0420(15) 0.0027(12) -0.0057(11) 0.0008(11)

loop_
_atom_type_symbol
_atom_type_description
_atom_type_scat_dispersion_real
_atom_type_scat_dispersion_imag
_atom_type_scat_source
C C 0.0033 0.0016 'International Tables Vol C Tables 4.2.6.8 and 6.1.1.4'
H H 0.0000 0.0000 'International Tables Vol C Tables 4.2.6.8 and 6.1.1.4'
N N 0.0061 0.0033 'International Tables Vol C Tables 4.2.6.8 and 6.1.1.4'
O O 0.0106 0.0060 'International Tables Vol C Tables 4.2.6.8 and 6.1.1.4'
Cr Cr 0.3209 0.6236 'International Tables Vol C Tables 4.2.6.8 and 6.1.1.4'

loop_
_geom_angle_atom_site_label_1
_geom_angle_atom_site_label_2
_geom_angle_atom_site_label_3
_geom_angle
_geom_angle_site_symmetry_1
_geom_angle_site_symmetry_3
_geom_angle_publ_flag
O31 Cr1 O35 89.75(6) . . ?
O31 Cr1 N1 98.00(6) . . ?
O35 Cr1 N1 91.71(7) . . ?
O31 Cr1 O45 86.58(6) . . ?
O35 Cr1 O45 88.82(6) . . ?
N1 Cr1 O45 175.39(7) . . ?
O31 Cr1 O41 173.93(6) . . ?
O35 Cr1 O41 87.61(6) . . ?
N1 Cr1 O41 87.54(7) . . ?
O45 Cr1 O41 87.90(6) . . ?
O31 Cr1 N4 95.20(6) . . ?
O35 Cr1 N4 170.37(7) . . ?
N1 Cr1 N4 79.44(7) . . ?
O45 Cr1 N4 99.70(7) . . ?
O41 Cr1 N4 88.21(6) . . ?
C2 N1 C11 121.19(17) . . ?
C2 N1 Cr1 112.92(14) . . ?
C11 N1 Cr1 125.42(13) . . ?
N1 C2 C3 114.74(19) . . ?
N1 C2 C17 123.50(19) . . ?
C3 C2 C17 121.76(19) . . ?
N4 C3 C2 115.10(18) . . ?
N4 C3 C18 123.7(2) . . ?
C2 C3 C18 121.11(19) . . ?
C3 N4 C5 120.19(17) . . ?
C3 N4 Cr1 112.37(14) . . ?
C5 N4 Cr1 127.26(13) . . ?
C6 C5 C10 121.1(2) . . ?
C6 C5 N4 120.74(19) . . ?
C10 C5 N4 118.12(19) . . ?
C7 C6 C5 118.1(2) . . ?
C7 C6 C19 120.0(2) . . ?
C5 C6 C19 121.9(2) . . ?
C8 C7 C6 121.2(2) . . ?
C9 C8 C7 120.0(2) . . ?
C8 C9 C10 121.3(2) . . ?
C9 C10 C5 118.2(2) . . ?
C9 C10 C22 119.4(2) . . ?
C5 C10 C22 122.5(2) . . ?
C16 C11 C12 121.2(2) . . ?
C16 C11 N1 120.23(19) . . ?
C12 C11 N1 118.51(18) . . ?
C13 C12 C11 118.2(2) . . ?
C13 C12 C25 120.3(2) . . ?
C11 C12 C25 121.39(19) . . ?
C14 C13 C12 121.2(2) . . ?
C15 C14 C13 119.7(2) . . ?
C14 C15 C16 121.7(2) . . ?
C15 C16 C11 118.0(2) . . ?
C15 C16 C28 119.1(2) . . ?
C11 C16 C28 122.87(19) . . ?
C6 C19 C20 113.6(2) . . ?
C6 C19 C21 110.46(18) . . ?
C20 C19 C21 109.3(2) . . ?
C10 C22 C24 112.3(2) . . ?
C10 C22 C23 110.6(2) . . ?
C24 C22 C23 110.5(2) . . ?
C12 C25 C26 113.54(19) . . ?
C12 C25 C27 110.98(19) . . ?
C26 C25 C27 109.83(19) . . ?
C16 C28 C29 111.99(19) . . ?
C16 C28 C30 110.8(2) . . ?
C29 C28 C30 109.9(2) . . ?
C32 O31 Cr1 127.89(13) . . ?
O31 C32 C33 124.5(2) . . ?
O31 C32 C37 116.49(19) . . ?
C33 C32 C37 118.97(19) . . ?
C34 C33 C32 124.8(2) . . ?
O35 C34 C33 124.9(2) . . ?
O35 C34 C36 116.13(19) . . ?
C33 C34 C36 119.0(2) . . ?
C34 O35 Cr1 127.56(14) . . ?
C42 O41 Cr1 127.66(14) . . ?
O41 C42 C43 124.8(2) . . ?
O41 C42 C47 115.6(2) . . ?
C43 C42 C47 119.6(2) . . ?
C42 C43 C44 123.9(2) . . ?
O45 C44 C43 125.2(2) . . ?
O45 C44 C46 115.6(2) . . ?
C43 C44 C46 119.2(2) . . ?
C44 O45 Cr1 126.64(14) . . ?

loop_
_geom_bond_atom_site_label_1
_geom_bond_atom_site_label_2
_geom_bond_distance
_geom_bond_site_symmetry_2
_geom_bond_publ_flag
Cr1 O31 1.9813(14) . ?
Cr1 O35 1.9869(15) . ?
Cr1 N1 1.9950(17) . ?
Cr1 O45 2.0055(15) . ?
Cr1 O41 2.0063(14) . ?
Cr1 N4 2.0142(17) . ?
N1 C2 1.353(3) . ?
N1 C11 1.445(3) . ?
C2 C3 1.420(3) . ?
C2 C17 1.508(3) . ?
C3 N4 1.357(3) . ?
C3 C18 1.501(3) . ?
N4 C5 1.442(3) . ?
C5 C6 1.413(3) . ?
C5 C10 1.417(3) . ?
C6 C7 1.403(3) . ?
C6 C19 1.524(3) . ?
C7 C8 1.389(3) . ?
C8 C9 1.383(3) . ?
C9 C10 1.400(3) . ?
C10 C22 1.523(3) . ?
C11 C16 1.409(3) . ?
C11 C12 1.415(3) . ?
C12 C13 1.402(3) . ?
C12 C25 1.525(3) . ?
C13 C14 1.389(3) . ?
C14 C15 1.383(3) . ?
C15 C16 1.404(3) . ?
C16 C28 1.524(3) . ?
C19 C20 1.529(3) . ?
C19 C21 1.551(3) . ?
C22 C24 1.533(4) . ?
C22 C23 1.545(4) . ?
C25 C26 1.533(3) . ?
C25 C27 1.538(3) . ?
C28 C29 1.536(3) . ?
C28 C30 1.543(3) . ?
O31 C32 1.289(3) . ?
C32 C33 1.399(3) . ?
C32 C37 1.513(3) . ?
C33 C34 1.395(3) . ?
C34 O35 1.284(3) . ?
C34 C36 1.515(3) . ?
O41 C42 1.279(3) . ?
C42 C43 1.400(3) . ?
C42 C47 1.519(3) . ?
C43 C44 1.402(3) . ?
C44 O45 1.277(3) . ?
C44 C46 1.519(3) . ?
